data_2018035
loop_
_publ_author_name
'Thomas, Tegan'
'Pugh, David'
'Parkin, Ivan P.'
'Carmalt, Claire J.'

_publ_section_title
;
 Novel ion pairs obtained from the reaction of titanium(IV) halides
 with simple arsane ligands
;
_journal_coeditor_code GG3254
_journal_issue 4
_journal_name_full 'Acta Crystallographica Section C'
_journal_page_first m96
_journal_page_last m99
_journal_paper_doi 10.1107/S0108270111006639
_journal_volume 67
_journal_year 2011
_chemical_formula_iupac '(C18 H15 As Br)2 [Ti2 Br8 O]'
_chemical_formula_moiety '2(C18 H15 As Br +), Br8 O Ti2 2-'
_chemical_formula_sum 'C36 H30 As2 Br10 O Ti2'
_chemical_formula_weight 1523.34
_chemical_name_systematic
;
bis[bromidotriphenylarsenium(V)]
di-\m-bromido-\m-oxido-bis[tribromidotitanium(IV)]
;
_space_group_IT_number 2
_symmetry_cell_setting triclinic
_symmetry_space_group_name_Hall '-P 1'
_symmetry_space_group_name_H-M 'P -1'
_atom_sites_solution_hydrogens geom
_atom_sites_solution_primary direct
_atom_sites_solution_secondary difmap
_audit_creation_method SHELXL97
_cell_angle_alpha 81.2100(10)
_cell_angle_beta 83.017(2)
_cell_angle_gamma 67.4480(10)
_cell_formula_units_Z 2
_cell_length_a 10.4991(2)
_cell_length_b 10.7921(3)
_cell_length_c 21.5971(6)
_cell_measurement_reflns_used 40727
_cell_measurement_temperature 120(2)
_cell_measurement_theta_max 27.48
_cell_measurement_theta_min 2.91
_cell_volume 2228.12(10)
_computing_cell_refinement
;
DENZO (Otwinowski & Minor, 1997) and COLLECT (Nonius, 1998)
;
_computing_data_collection 'COLLECT (Nonius, 1998)'
_computing_data_reduction
;
DENZO (Otwinowski & Minor, 1997) and COLLECT (Nonius, 1998)
;
_computing_molecular_graphics 'ORTEP-3 (Farrugia, 1997)'
_computing_publication_material
;
PLATON (Spek, 2009), WinGX (Farrugia, 1999) and enCIFer (Allen
<i>et al.</i>, 2004)
;
_computing_structure_refinement 'SHELXL97 (Sheldrick, 2008)'
_computing_structure_solution 'SHELXS97 (Sheldrick, 2008)'
_diffrn_ambient_temperature 120(2)
_diffrn_detector_area_resol_mean 4096x4096
_diffrn_measured_fraction_theta_full 0.982
_diffrn_measured_fraction_theta_max 0.982
_diffrn_measurement_device_type 'Bruker Nonius APEXII CCD camera on \k-goniostat'
_diffrn_measurement_method '\f and \w'
_diffrn_radiation_monochromator '10cm confocal mirrors'
_diffrn_radiation_source 'Bruker--Nonius FR591 rotating anode'
_diffrn_radiation_type MoK\a
_diffrn_radiation_wavelength 0.71073
_diffrn_reflns_av_R_equivalents 0.0531
_diffrn_reflns_av_sigmaI/netI 0.0615
_diffrn_reflns_limit_h_max 13
_diffrn_reflns_limit_h_min -13
_diffrn_reflns_limit_k_max 13
_diffrn_reflns_limit_k_min -14
_diffrn_reflns_limit_l_max 28
_diffrn_reflns_limit_l_min -27
_diffrn_reflns_number 33234
_diffrn_reflns_theta_full 27.59
_diffrn_reflns_theta_max 27.59
_diffrn_reflns_theta_min 2.94
_diffrn_standards_number 0
_exptl_absorpt_coefficient_mu 10.828
_exptl_absorpt_correction_T_max 0.4779
_exptl_absorpt_correction_T_min 0.2207
_exptl_absorpt_correction_type multi-scan
_exptl_absorpt_process_details '(SADABS; Sheldrick, 2007)'
_exptl_crystal_colour orange
_exptl_crystal_density_diffrn 2.271
_exptl_crystal_density_method 'not measured'
_exptl_crystal_description lath
_exptl_crystal_F_000 1428
_exptl_crystal_size_max 0.20
_exptl_crystal_size_mid 0.20
_exptl_crystal_size_min 0.08
_refine_diff_density_max 1.061
_refine_diff_density_min -1.073
_refine_ls_extinction_method none
_refine_ls_goodness_of_fit_ref 1.141
_refine_ls_hydrogen_treatment constr
_refine_ls_matrix_type full
_refine_ls_number_parameters 460
_refine_ls_number_reflns 10149
_refine_ls_number_restraints 0
_refine_ls_restrained_S_all 1.141
_refine_ls_R_factor_all 0.0788
_refine_ls_R_factor_gt 0.0500
_refine_ls_shift/su_max 0.015
_refine_ls_shift/su_mean 0.002
_refine_ls_structure_factor_coef Fsqd
_refine_ls_weighting_details 'w = 1/[\s^2^(Fo^2^)+(0.0000P)^2^+15.7068P] where P=(Fo^2^+2Fc^2^)/3'
_refine_ls_weighting_scheme calc
_refine_ls_wR_factor_gt 0.0896
_refine_ls_wR_factor_ref 0.1011
_reflns_number_gt 7721
_reflns_number_total 10149
_reflns_threshold_expression I>2\s(I)
_cod_data_source_file gg3254.cif
_cod_data_source_block III
_cod_database_code 2018035
_cod_database_fobs_code 2018035

loop_
_symmetry_equiv_pos_as_xyz
'x, y, z'
'-x, -y, -z'

loop_
_atom_site_type_symbol
_atom_site_label
_atom_site_fract_x
_atom_site_fract_y
_atom_site_fract_z
_atom_site_U_iso_or_equiv
_atom_site_adp_type
_atom_site_calc_flag
_atom_site_refinement_flags
_atom_site_occupancy
_atom_site_disorder_assembly
_atom_site_disorder_group
C C1 1.2649(7) 0.9500(8) 0.0355(3) 0.0302(17) Uani d . 1 . .
C C2 1.3277(8) 1.0193(10) -0.0089(4) 0.040(2) Uani d . 1 . .
H H2 1.3096 1.1118 -0.0066 0.048 Uiso calc R 1 . .
C C3 1.4167(9) 0.9540(10) -0.0565(4) 0.047(2) Uani d . 1 . .
H H3 1.4594 1.0008 -0.0876 0.056 Uiso calc R 1 . .
C C4 1.4420(8) 0.8204(11) -0.0579(4) 0.051(2) Uani d . 1 . .
H H4 1.5051 0.7745 -0.0899 0.061 Uiso calc R 1 . .
C C5 1.3797(9) 0.7496(10) -0.0150(5) 0.054(3) Uani d . 1 . .
H H5 1.3974 0.6575 -0.0181 0.065 Uiso calc R 1 . .
C C6 1.2893(8) 0.8154(9) 0.0337(4) 0.041(2) Uani d . 1 . .
H H6 1.2462 0.7686 0.0645 0.049 Uiso calc R 1 . .
C C7 1.0360(7) 0.9497(6) 0.1451(3) 0.0219(14) Uani d . 1 . .
C C8 0.8936(7) 1.0037(7) 0.1391(3) 0.0236(15) Uani d . 1 . .
H H8 0.8519 1.0876 0.1143 0.028 Uiso calc R 1 . .
C C9 0.8143(8) 0.9339(8) 0.1696(4) 0.0336(18) Uani d . 1 . .
H H9 0.7172 0.9702 0.1662 0.040 Uiso calc R 1 . .
C C10 0.8744(8) 0.8119(8) 0.2050(4) 0.0362(19) Uani d . 1 . .
H H10 0.8188 0.7637 0.2252 0.043 Uiso calc R 1 . .
C C11 1.0171(9) 0.7584(8) 0.2115(4) 0.041(2) Uani d . 1 . .
H H11 1.0579 0.6741 0.2362 0.049 Uiso calc R 1 . .
C C12 1.0986(8) 0.8271(7) 0.1824(4) 0.0346(18) Uani d . 1 . .
H H12 1.1951 0.7924 0.1874 0.041 Uiso calc R 1 . .
C C13 1.0309(7) 1.2196(7) 0.0664(3) 0.0257(15) Uani d . 1 . .
C C14 0.9696(7) 1.3196(7) 0.1055(4) 0.0332(18) Uani d . 1 . .
H H14 0.9899 1.3026 0.1484 0.040 Uiso calc R 1 . .
C C15 0.8781(8) 1.4454(8) 0.0819(4) 0.044(2) Uani d . 1 . .
H H15 0.8353 1.5149 0.1084 0.053 Uiso calc R 1 . .
C C16 0.8497(9) 1.4684(9) 0.0188(5) 0.049(2) Uani d . 1 . .
H H16 0.7862 1.5535 0.0023 0.058 Uiso calc R 1 . .
C C17 0.9138(10) 1.3679(9) -0.0198(5) 0.054(3) Uani d . 1 . .
H H17 0.8953 1.3859 -0.0629 0.065 Uiso calc R 1 . .
C C18 1.0043(8) 1.2415(8) 0.0027(4) 0.0375(19) Uani d . 1 . .
H H18 1.0469 1.1722 -0.0240 0.045 Uiso calc R 1 . .
C C19 1.0729(6) 0.7056(6) 0.4714(3) 0.0189(13) Uani d . 1 . .
C C20 1.0687(7) 0.7117(6) 0.5362(3) 0.0208(14) Uani d . 1 . .
H H20 0.9889 0.7704 0.5575 0.025 Uiso calc R 1 . .
C C21 1.1835(7) 0.6302(7) 0.5682(3) 0.0257(15) Uani d . 1 . .
H H21 1.1830 0.6340 0.6119 0.031 Uiso calc R 1 . .
C C22 1.2986(7) 0.5438(7) 0.5378(4) 0.0265(16) Uani d . 1 . .
H H22 1.3765 0.4889 0.5608 0.032 Uiso calc R 1 . .
C C23 1.3023(7) 0.5358(7) 0.4733(4) 0.0275(16) Uani d . 1 . .
H H23 1.3813 0.4748 0.4526 0.033 Uiso calc R 1 . .
C C24 1.1883(7) 0.6186(7) 0.4404(3) 0.0237(15) Uani d . 1 . .
H H24 1.1895 0.6157 0.3966 0.028 Uiso calc R 1 . .
C C25 0.7694(6) 0.9151(6) 0.4822(3) 0.0174(13) Uani d . 1 . .
C C26 0.7256(6) 1.0539(7) 0.4803(3) 0.0211(14) Uani d . 1 . .
H H26 0.7649 1.1046 0.4497 0.025 Uiso calc R 1 . .
C C27 0.6214(7) 1.1174(7) 0.5250(4) 0.0278(16) Uani d . 1 . .
H H27 0.5896 1.2125 0.5250 0.033 Uiso calc R 1 . .
C C28 0.5647(7) 1.0421(8) 0.5689(3) 0.0269(16) Uani d . 1 . .
H H28 0.4945 1.0861 0.5991 0.032 Uiso calc R 1 . .
C C29 0.6085(7) 0.9050(7) 0.5694(3) 0.0233(15) Uani d . 1 . .
H H29 0.5680 0.8547 0.5997 0.028 Uiso calc R 1 . .
C C30 0.7112(7) 0.8392(7) 0.5261(3) 0.0218(14) Uani d . 1 . .
H H30 0.7417 0.7442 0.5262 0.026 Uiso calc R 1 . .
C C31 0.9675(6) 0.9486(6) 0.3670(3) 0.0199(14) Uani d . 1 . .
C C32 0.8731(7) 1.0345(6) 0.3243(3) 0.0206(14) Uani d . 1 . .
H H32 0.7897 1.0220 0.3206 0.025 Uiso calc R 1 . .
C C33 0.9024(7) 1.1377(6) 0.2874(3) 0.0221(14) Uani d . 1 . .
H H33 0.8384 1.1976 0.2585 0.027 Uiso calc R 1 . .
C C34 1.0252(7) 1.1536(6) 0.2924(3) 0.0215(14) Uani d . 1 . .
H H34 1.0447 1.2254 0.2672 0.026 Uiso calc R 1 . .
C C35 1.1198(6) 1.0664(7) 0.3337(3) 0.0202(14) Uani d . 1 . .
H H35 1.2039 1.0784 0.3364 0.024 Uiso calc R 1 . .
C C36 1.0935(6) 0.9620(7) 0.3711(3) 0.0217(14) Uani d . 1 . .
H H36 1.1593 0.9007 0.3988 0.026 Uiso calc R 1 . .
Ti Ti1 0.38099(11) 0.38273(11) 0.24776(6) 0.0191(2) Uani d . 1 . .
Ti Ti2 0.54158(12) 0.56884(11) 0.24577(6) 0.0207(3) Uani d . 1 . .
As As1 1.14537(7) 1.04330(7) 0.10065(3) 0.02218(15) Uani d . 1 . .
As As2 0.91853(6) 0.82276(6) 0.42600(3) 0.01701(14) Uani d . 1 . .
Br Br1 1.27908(7) 1.06628(7) 0.16974(3) 0.02563(16) Uani d . 1 . .
Br Br2 0.84449(7) 0.69685(7) 0.37439(3) 0.02562(16) Uani d . 1 . .
Br Br3 0.25392(7) 0.41739(7) 0.15637(4) 0.03071(17) Uani d . 1 . .
Br Br4 0.18687(7) 0.40060(7) 0.32395(3) 0.02539(16) Uani d . 1 . .
Br Br5 0.47508(6) 0.12789(6) 0.25888(3) 0.02162(14) Uani d . 1 . .
Br Br6 0.61458(6) 0.36150(6) 0.17685(3) 0.02037(14) Uani d . 1 . .
Br Br7 0.54759(6) 0.36068(6) 0.33780(3) 0.02021(14) Uani d . 1 . .
Br Br8 0.54079(8) 0.72092(7) 0.15139(4) 0.03399(18) Uani d . 1 . .
Br Br9 0.46219(8) 0.73170(7) 0.32042(4) 0.03552(19) Uani d . 1 . .
Br Br10 0.79291(7) 0.50372(6) 0.25995(3) 0.02369(15) Uani d . 1 . .
O O1 0.3752(4) 0.5545(4) 0.2419(2) 0.0228(10) Uani d . 1 . .

loop_
_atom_site_aniso_label
_atom_site_aniso_U_11
_atom_site_aniso_U_22
_atom_site_aniso_U_33
_atom_site_aniso_U_12
_atom_site_aniso_U_13
_atom_site_aniso_U_23
C1 0.023(4) 0.052(5) 0.018(4) -0.014(3) -0.001(3) -0.013(3)
C2 0.030(4) 0.067(6) 0.031(5) -0.022(4) 0.004(3) -0.018(4)
C3 0.039(5) 0.072(7) 0.036(5) -0.025(5) 0.014(4) -0.024(5)
C4 0.023(4) 0.083(7) 0.045(6) -0.015(4) 0.001(4) -0.021(5)
C5 0.048(5) 0.061(6) 0.063(7) -0.019(5) -0.004(5) -0.040(5)
C6 0.032(4) 0.049(5) 0.043(5) -0.012(4) 0.001(4) -0.023(4)
C7 0.026(3) 0.019(3) 0.019(4) -0.007(3) 0.004(3) -0.002(3)
C8 0.024(3) 0.027(4) 0.018(4) -0.009(3) -0.001(3) 0.002(3)
C9 0.028(4) 0.046(5) 0.034(5) -0.017(4) -0.006(3) -0.011(4)
C10 0.052(5) 0.038(4) 0.030(5) -0.033(4) 0.016(4) -0.011(4)
C11 0.059(6) 0.023(4) 0.034(5) -0.013(4) 0.001(4) 0.008(3)
C12 0.038(4) 0.024(4) 0.033(5) -0.004(3) -0.005(3) 0.002(3)
C13 0.022(3) 0.038(4) 0.020(4) -0.017(3) -0.001(3) 0.004(3)
C14 0.029(4) 0.033(4) 0.032(4) -0.012(3) 0.005(3) 0.009(3)
C15 0.029(4) 0.038(5) 0.057(6) -0.012(4) 0.005(4) 0.012(4)
C16 0.042(5) 0.034(5) 0.069(7) -0.017(4) -0.016(5) 0.016(5)
C17 0.063(6) 0.052(6) 0.054(6) -0.033(5) -0.038(5) 0.031(5)
C18 0.048(5) 0.044(5) 0.030(5) -0.029(4) -0.014(4) 0.008(4)
C19 0.015(3) 0.016(3) 0.023(4) -0.003(2) -0.003(3) -0.001(3)
C20 0.023(3) 0.021(3) 0.018(4) -0.007(3) 0.004(3) -0.004(3)
C21 0.021(3) 0.032(4) 0.026(4) -0.012(3) -0.007(3) 0.001(3)
C22 0.022(3) 0.019(3) 0.039(5) -0.007(3) -0.010(3) 0.000(3)
C23 0.020(3) 0.022(4) 0.036(5) -0.002(3) -0.002(3) -0.005(3)
C24 0.028(4) 0.027(4) 0.019(4) -0.013(3) 0.001(3) -0.008(3)
C25 0.012(3) 0.027(3) 0.014(3) -0.008(3) 0.002(2) -0.004(3)
C26 0.018(3) 0.027(3) 0.019(4) -0.007(3) -0.004(3) -0.006(3)
C27 0.021(3) 0.021(3) 0.040(5) 0.001(3) -0.009(3) -0.014(3)
C28 0.021(3) 0.046(4) 0.020(4) -0.015(3) 0.001(3) -0.017(3)
C29 0.025(3) 0.032(4) 0.014(3) -0.013(3) 0.001(3) 0.000(3)
C30 0.024(3) 0.025(3) 0.016(3) -0.010(3) 0.002(3) -0.002(3)
C31 0.022(3) 0.023(3) 0.014(3) -0.007(3) -0.003(3) -0.003(3)
C32 0.021(3) 0.026(3) 0.012(3) -0.006(3) 0.000(3) -0.002(3)
C33 0.028(4) 0.016(3) 0.020(4) -0.006(3) -0.008(3) 0.002(3)
C34 0.027(3) 0.020(3) 0.016(3) -0.010(3) 0.002(3) 0.002(3)
C35 0.016(3) 0.030(4) 0.016(3) -0.009(3) 0.002(2) -0.007(3)
C36 0.018(3) 0.023(3) 0.020(4) -0.004(3) -0.001(3) -0.001(3)
Ti1 0.0176(6) 0.0185(6) 0.0209(6) -0.0044(5) -0.0025(5) -0.0064(5)
Ti2 0.0214(6) 0.0172(6) 0.0236(7) -0.0059(5) -0.0043(5) -0.0037(5)
As1 0.0187(3) 0.0301(4) 0.0185(4) -0.0098(3) -0.0002(3) -0.0037(3)
As2 0.0175(3) 0.0176(3) 0.0162(3) -0.0069(3) -0.0013(2) -0.0016(3)
Br1 0.0202(3) 0.0357(4) 0.0218(4) -0.0089(3) -0.0004(3) -0.0106(3)
Br2 0.0284(4) 0.0263(3) 0.0273(4) -0.0146(3) -0.0017(3) -0.0069(3)
Br3 0.0300(4) 0.0305(4) 0.0298(4) -0.0041(3) -0.0141(3) -0.0073(3)
Br4 0.0194(3) 0.0264(3) 0.0307(4) -0.0079(3) 0.0020(3) -0.0088(3)
Br5 0.0224(3) 0.0192(3) 0.0238(4) -0.0067(3) -0.0029(3) -0.0056(3)
Br6 0.0202(3) 0.0217(3) 0.0186(3) -0.0063(3) -0.0010(2) -0.0049(3)
Br7 0.0204(3) 0.0235(3) 0.0186(3) -0.0092(3) -0.0033(2) -0.0034(3)
Br8 0.0369(4) 0.0229(4) 0.0344(4) -0.0051(3) -0.0051(3) 0.0059(3)
Br9 0.0395(4) 0.0292(4) 0.0406(5) -0.0115(3) 0.0021(3) -0.0193(3)
Br10 0.0226(3) 0.0211(3) 0.0290(4) -0.0103(3) -0.0057(3) 0.0010(3)
O1 0.024(2) 0.018(2) 0.024(3) -0.0054(19) -0.0042(19) 0.0000(19)

loop_
_atom_type_symbol
_atom_type_description
_atom_type_scat_dispersion_real
_atom_type_scat_dispersion_imag
_atom_type_scat_source
C C 0.0033 0.0016 'International Tables Vol C Tables 4.2.6.8 and 6.1.1.4'
H H 0.0000 0.0000 'International Tables Vol C Tables 4.2.6.8 and 6.1.1.4'
Ti Ti 0.2776 0.4457 'International Tables Vol C Tables 4.2.6.8 and 6.1.1.4'
As As 0.0499 2.0058 'International Tables Vol C Tables 4.2.6.8 and 6.1.1.4'
Br Br -0.2901 2.4595 'International Tables Vol C Tables 4.2.6.8 and 6.1.1.4'
O O 0.0106 0.0060 'International Tables Vol C Tables 4.2.6.8 and 6.1.1.4'

loop_
_geom_angle_atom_site_label_1
_geom_angle_atom_site_label_2
_geom_angle_atom_site_label_3
_geom_angle_site_symmetry_1
_geom_angle_site_symmetry_3
_geom_angle
_geom_angle_publ_flag
C6 C1 C2 . . 121.5(7) ?
C6 C1 As1 . . 119.9(6) ?
C2 C1 As1 . . 118.6(6) ?
C3 C2 C1 . . 120.1(9) ?
C3 C2 H2 . . 120.0 ?
C1 C2 H2 . . 120.0 ?
C4 C3 C2 . . 118.4(9) ?
C4 C3 H3 . . 120.8 ?
C2 C3 H3 . . 120.8 ?
C3 C4 C5 . . 122.7(9) ?
C3 C4 H4 . . 118.6 ?
C5 C4 H4 . . 118.6 ?
C4 C5 C6 . . 119.1(9) ?
C4 C5 H5 . . 120.5 ?
C6 C5 H5 . . 120.5 ?
C1 C6 C5 . . 118.2(8) ?
C1 C6 H6 . . 120.9 ?
C5 C6 H6 . . 120.9 ?
C8 C7 C12 . . 121.1(6) ?
C8 C7 As1 . . 118.9(5) ?
C12 C7 As1 . . 120.0(5) ?
C9 C8 C7 . . 119.0(6) ?
C9 C8 H8 . . 120.5 ?
C7 C8 H8 . . 120.5 ?
C10 C9 C8 . . 120.6(7) ?
C10 C9 H9 . . 119.7 ?
C8 C9 H9 . . 119.7 ?
C9 C10 C11 . . 120.3(7) ?
C9 C10 H10 . . 119.9 ?
C11 C10 H10 . . 119.9 ?
C12 C11 C10 . . 120.4(7) ?
C12 C11 H11 . . 119.8 ?
C10 C11 H11 . . 119.8 ?
C11 C12 C7 . . 118.5(7) ?
C11 C12 H12 . . 120.7 ?
C7 C12 H12 . . 120.7 ?
C14 C13 C18 . . 121.7(7) ?
C14 C13 As1 . . 119.4(5) ?
C18 C13 As1 . . 118.8(6) ?
C13 C14 C15 . . 119.7(8) ?
C13 C14 H14 . . 120.2 ?
C15 C14 H14 . . 120.2 ?
C14 C15 C16 . . 119.3(9) ?
C14 C15 H15 . . 120.4 ?
C16 C15 H15 . . 120.4 ?
C17 C16 C15 . . 120.1(8) ?
C17 C16 H16 . . 119.9 ?
C15 C16 H16 . . 119.9 ?
C16 C17 C18 . . 121.7(9) ?
C16 C17 H17 . . 119.1 ?
C18 C17 H17 . . 119.1 ?
C17 C18 C13 . . 117.4(9) ?
C17 C18 H18 . . 121.3 ?
C13 C18 H18 . . 121.3 ?
C24 C19 C20 . . 121.0(6) ?
C24 C19 As2 . . 120.1(5) ?
C20 C19 As2 . . 118.8(5) ?
C21 C20 C19 . . 118.3(6) ?
C21 C20 H20 . . 120.9 ?
C19 C20 H20 . . 120.9 ?
C22 C21 C20 . . 121.2(7) ?
C22 C21 H21 . . 119.4 ?
C20 C21 H21 . . 119.4 ?
C21 C22 C23 . . 120.7(6) ?
C21 C22 H22 . . 119.6 ?
C23 C22 H22 . . 119.6 ?
C24 C23 C22 . . 118.8(6) ?
C24 C23 H23 . . 120.6 ?
C22 C23 H23 . . 120.6 ?
C19 C24 C23 . . 120.0(7) ?
C19 C24 H24 . . 120.0 ?
C23 C24 H24 . . 120.0 ?
C26 C25 C30 . . 121.8(6) ?
C26 C25 As2 . . 119.5(5) ?
C30 C25 As2 . . 118.6(5) ?
C25 C26 C27 . . 117.9(6) ?
C25 C26 H26 . . 121.0 ?
C27 C26 H26 . . 121.0 ?
C28 C27 C26 . . 120.3(6) ?
C28 C27 H27 . . 119.9 ?
C26 C27 H27 . . 119.9 ?
C29 C28 C27 . . 120.8(6) ?
C29 C28 H28 . . 119.6 ?
C27 C28 H28 . . 119.6 ?
C28 C29 C30 . . 120.4(6) ?
C28 C29 H29 . . 119.8 ?
C30 C29 H29 . . 119.8 ?
C29 C30 C25 . . 118.8(6) ?
C29 C30 H30 . . 120.6 ?
C25 C30 H30 . . 120.6 ?
C32 C31 C36 . . 121.1(6) ?
C32 C31 As2 . . 119.9(5) ?
C36 C31 As2 . . 118.7(5) ?
C33 C32 C31 . . 119.3(6) ?
C33 C32 H32 . . 120.4 ?
C31 C32 H32 . . 120.4 ?
C32 C33 C34 . . 119.8(6) ?
C32 C33 H33 . . 120.1 ?
C34 C33 H33 . . 120.1 ?
C35 C34 C33 . . 120.7(6) ?
C35 C34 H34 . . 119.7 ?
C33 C34 H34 . . 119.7 ?
C36 C35 C34 . . 120.8(6) ?
C36 C35 H35 . . 119.6 ?
C34 C35 H35 . . 119.6 ?
C35 C36 C31 . . 118.3(6) ?
C35 C36 H36 . . 120.9 ?
C31 C36 H36 . . 120.9 ?
O1 Ti1 Br3 . . 96.07(15) ?
O1 Ti1 Br4 . . 99.12(15) ?
Br3 Ti1 Br4 . . 95.77(5) ?
O1 Ti1 Br5 . . 160.37(15) y
Br3 Ti1 Br5 . . 96.63(5) ?
Br4 Ti1 Br5 . . 94.42(5) ?
O1 Ti1 Br6 . . 79.19(15) ?
Br3 Ti1 Br6 . . 91.99(5) ?
Br4 Ti1 Br6 . . 172.20(6) ?
Br5 Ti1 Br6 . . 85.47(4) ?
O1 Ti1 Br7 . . 78.58(15) ?
Br3 Ti1 Br7 . . 171.18(6) ?
Br4 Ti1 Br7 . . 92.02(4) ?
Br5 Ti1 Br7 . . 86.86(4) ?
Br6 Ti1 Br7 . . 80.19(4) ?
O1 Ti1 Ti2 . . 32.58(14) ?
Br3 Ti1 Ti2 . . 115.57(5) ?
Br4 Ti1 Ti2 . . 119.91(5) ?
Br5 Ti1 Ti2 . . 127.80(5) ?
Br6 Ti1 Ti2 . . 55.27(3) ?
Br7 Ti1 Ti2 . . 56.50(3) ?
O1 Ti2 Br9 . . 96.17(15) ?
O1 Ti2 Br8 . . 99.25(15) ?
Br9 Ti2 Br8 . . 98.55(5) ?
O1 Ti2 Br10 . . 160.49(15) y
Br9 Ti2 Br10 . . 95.17(5) ?
Br8 Ti2 Br10 . . 94.70(5) ?
O1 Ti2 Br6 . . 78.76(15) ?
Br9 Ti2 Br6 . . 170.56(6) ?
Br8 Ti2 Br6 . . 90.17(5) ?
Br10 Ti2 Br6 . . 87.66(4) ?
O1 Ti2 Br7 . . 76.97(14) ?
Br9 Ti2 Br7 . . 92.12(5) ?
Br8 Ti2 Br7 . . 169.04(6) ?
Br10 Ti2 Br7 . . 86.80(4) ?
Br6 Ti2 Br7 . . 79.03(4) ?
O1 Ti2 Ti1 . . 32.43(14) ?
Br9 Ti2 Ti1 . . 117.09(5) ?
Br8 Ti2 Ti1 . . 117.06(5) ?
Br10 Ti2 Ti1 . . 128.19(5) ?
Br6 Ti2 Ti1 . . 54.93(3) ?
Br7 Ti2 Ti1 . . 54.83(3) ?
C7 As1 C1 . . 113.0(3) ?
C7 As1 C13 . . 110.5(3) ?
C1 As1 C13 . . 109.4(3) ?
C7 As1 Br1 . . 107.9(2) ?
C1 As1 Br1 . . 107.7(2) ?
C13 As1 Br1 . . 108.1(2) ?
C31 As2 C19 . . 110.8(3) ?
C31 As2 C25 . . 110.1(3) ?
C19 As2 C25 . . 110.4(3) ?
C31 As2 Br2 . . 109.2(2) ?
C19 As2 Br2 . . 108.9(2) ?
C25 As2 Br2 . . 107.38(19) ?
Ti1 Br6 Ti2 . . 69.79(4) y
Ti1 Br7 Ti2 . . 68.67(4) y
Ti1 O1 Ti2 . . 115.0(2) y

loop_
_geom_bond_atom_site_label_1
_geom_bond_atom_site_label_2
_geom_bond_site_symmetry_2
_geom_bond_distance
_geom_bond_publ_flag
C1 C6 . 1.380(11) ?
C1 C2 . 1.385(11) ?
C1 As1 . 1.899(7) y
C2 C3 . 1.382(11) ?
C2 H2 . 0.9500 ?
C3 C4 . 1.367(13) ?
C3 H3 . 0.9500 ?
C4 C5 . 1.375(13) ?
C4 H4 . 0.9500 ?
C5 C6 . 1.407(12) ?
C5 H5 . 0.9500 ?
C6 H6 . 0.9500 ?
C7 C8 . 1.396(9) ?
C7 C12 . 1.402(9) ?
C7 As1 . 1.893(7) y
C8 C9 . 1.375(10) ?
C8 H8 . 0.9500 ?
C9 C10 . 1.374(11) ?
C9 H9 . 0.9500 ?
C10 C11 . 1.400(12) ?
C10 H10 . 0.9500 ?
C11 C12 . 1.375(11) ?
C11 H11 . 0.9500 ?
C12 H12 . 0.9500 ?
C13 C14 . 1.381(11) ?
C13 C18 . 1.403(10) ?
C13 As1 . 1.909(7) y
C14 C15 . 1.391(10) ?
C14 H14 . 0.9500 ?
C15 C16 . 1.395(13) ?
C15 H15 . 0.9500 ?
C16 C17 . 1.380(14) ?
C16 H16 . 0.9500 ?
C17 C18 . 1.384(11) ?
C17 H17 . 0.9500 ?
C18 H18 . 0.9500 ?
C19 C24 . 1.385(9) ?
C19 C20 . 1.406(9) ?
C19 As2 . 1.904(6) y
C20 C21 . 1.380(9) ?
C20 H20 . 0.9500 ?
C21 C22 . 1.374(10) ?
C21 H21 . 0.9500 ?
C22 C23 . 1.404(10) ?
C22 H22 . 0.9500 ?
C23 C24 . 1.389(9) ?
C23 H23 . 0.9500 ?
C24 H24 . 0.9500 ?
C25 C26 . 1.384(9) ?
C25 C30 . 1.396(9) ?
C25 As2 . 1.905(6) y
C26 C27 . 1.403(9) ?
C26 H26 . 0.9500 ?
C27 C28 . 1.383(10) ?
C27 H27 . 0.9500 ?
C28 C29 . 1.370(10) ?
C28 H28 . 0.9500 ?
C29 C30 . 1.383(9) ?
C29 H29 . 0.9500 ?
C30 H30 . 0.9500 ?
C31 C32 . 1.396(9) ?
C31 C36 . 1.398(9) ?
C31 As2 . 1.893(7) y
C32 C33 . 1.378(9) ?
C32 H32 . 0.9500 ?
C33 C34 . 1.384(9) ?
C33 H33 . 0.9500 ?
C34 C35 . 1.382(9) ?
C34 H34 . 0.9500 ?
C35 C36 . 1.380(9) ?
C35 H35 . 0.9500 ?
C36 H36 . 0.9500 ?
Ti1 O1 . 1.817(5) ?
Ti1 Br3 . 2.4182(14) ?
Ti1 Br4 . 2.4246(13) ?
Ti1 Br5 . 2.5237(13) ?
Ti1 Br6 . 2.6787(13) ?
Ti1 Br7 . 2.6952(13) ?
Ti1 Ti2 . 3.0713(16) ?
Ti2 O1 . 1.825(5) ?
Ti2 Br9 . 2.4079(14) ?
Ti2 Br8 . 2.4125(14) ?
Ti2 Br10 . 2.5017(13) ?
Ti2 Br6 . 2.6898(13) ?
Ti2 Br7 . 2.7493(14) ?
As1 Br1 . 2.2689(10) y
As2 Br2 . 2.2753(9) y

loop_
_geom_torsion_atom_site_label_1
_geom_torsion_atom_site_label_2
_geom_torsion_atom_site_label_3
_geom_torsion_atom_site_label_4
_geom_torsion_site_symmetry_1
_geom_torsion_site_symmetry_2
_geom_torsion_site_symmetry_3
_geom_torsion_site_symmetry_4
_geom_torsion
_geom_torsion_publ_flag
C6 C1 C2 C3 . . . . 0.2(12) ?
As1 C1 C2 C3 . . . . 179.2(6) ?
C1 C2 C3 C4 . . . . -0.9(13) ?
C2 C3 C4 C5 . . . . 1.8(14) ?
C3 C4 C5 C6 . . . . -2.0(14) ?
C2 C1 C6 C5 . . . . -0.4(12) ?
As1 C1 C6 C5 . . . . -179.3(6) ?
C4 C5 C6 C1 . . . . 1.2(13) ?
C12 C7 C8 C9 . . . . -1.1(11) ?
As1 C7 C8 C9 . . . . 177.9(5) ?
C7 C8 C9 C10 . . . . -0.6(11) ?
C8 C9 C10 C11 . . . . 1.3(12) ?
C9 C10 C11 C12 . . . . -0.2(12) ?
C10 C11 C12 C7 . . . . -1.5(12) ?
C8 C7 C12 C11 . . . . 2.2(11) ?
As1 C7 C12 C11 . . . . -176.8(6) ?
C18 C13 C14 C15 . . . . 0.6(11) ?
As1 C13 C14 C15 . . . . -175.3(5) ?
C13 C14 C15 C16 . . . . -0.1(11) ?
C14 C15 C16 C17 . . . . -1.0(12) ?
C15 C16 C17 C18 . . . . 1.7(13) ?
C16 C17 C18 C13 . . . . -1.1(12) ?
C14 C13 C18 C17 . . . . -0.1(11) ?
As1 C13 C18 C17 . . . . 175.9(6) ?
C24 C19 C20 C21 . . . . 1.0(10) ?
As2 C19 C20 C21 . . . . -177.4(5) ?
C19 C20 C21 C22 . . . . -0.9(10) ?
C20 C21 C22 C23 . . . . -0.2(10) ?
C21 C22 C23 C24 . . . . 1.1(10) ?
C20 C19 C24 C23 . . . . 0.0(10) ?
As2 C19 C24 C23 . . . . 178.3(5) ?
C22 C23 C24 C19 . . . . -1.0(10) ?
C30 C25 C26 C27 . . . . 1.1(10) ?
As2 C25 C26 C27 . . . . -176.1(5) ?
C25 C26 C27 C28 . . . . -0.4(10) ?
C26 C27 C28 C29 . . . . -0.3(10) ?
C27 C28 C29 C30 . . . . 0.5(10) ?
C28 C29 C30 C25 . . . . 0.2(10) ?
C26 C25 C30 C29 . . . . -1.0(10) ?
As2 C25 C30 C29 . . . . 176.2(5) ?
C36 C31 C32 C33 . . . . -2.8(10) ?
As2 C31 C32 C33 . . . . 171.3(5) ?
C31 C32 C33 C34 . . . . 1.0(10) ?
C32 C33 C34 C35 . . . . 0.6(10) ?
C33 C34 C35 C36 . . . . -0.4(10) ?
C34 C35 C36 C31 . . . . -1.3(10) ?
C32 C31 C36 C35 . . . . 3.0(10) ?
As2 C31 C36 C35 . . . . -171.2(5) ?
Br3 Ti1 Ti2 O1 . . . . 57.9(3) ?
Br4 Ti1 Ti2 O1 . . . . -55.9(3) ?
Br5 Ti1 Ti2 O1 . . . . -179.9(3) ?
Br6 Ti1 Ti2 O1 . . . . 131.4(3) ?
Br7 Ti1 Ti2 O1 . . . . -126.5(3) ?
O1 Ti1 Ti2 Br9 . . . . 54.5(3) ?
Br3 Ti1 Ti2 Br9 . . . . 112.45(6) ?
Br4 Ti1 Ti2 Br9 . . . . -1.36(8) ?
Br5 Ti1 Ti2 Br9 . . . . -125.33(6) ?
Br6 Ti1 Ti2 Br9 . . . . -174.09(6) ?
Br7 Ti1 Ti2 Br9 . . . . -71.96(5) ?
O1 Ti1 Ti2 Br8 . . . . -62.1(3) ?
Br3 Ti1 Ti2 Br8 . . . . -4.21(8) ?
Br4 Ti1 Ti2 Br8 . . . . -118.02(6) ?
Br5 Ti1 Ti2 Br8 . . . . 118.01(7) ?
Br6 Ti1 Ti2 Br8 . . . . 69.25(5) ?
Br7 Ti1 Ti2 Br8 . . . . 171.38(6) ?
O1 Ti1 Ti2 Br10 . . . . 176.6(3) ?
Br3 Ti1 Ti2 Br10 . . . . -125.46(7) ?
Br4 Ti1 Ti2 Br10 . . . . 120.72(7) ?
Br5 Ti1 Ti2 Br10 . . . . -3.25(10) ?
Br6 Ti1 Ti2 Br10 . . . . -52.01(6) ?
Br7 Ti1 Ti2 Br10 . . . . 50.12(6) ?
O1 Ti1 Ti2 Br6 . . . . -131.4(3) ?
Br3 Ti1 Ti2 Br6 . . . . -73.45(5) ?
Br4 Ti1 Ti2 Br6 . . . . 172.73(6) ?
Br5 Ti1 Ti2 Br6 . . . . 48.76(6) ?
Br7 Ti1 Ti2 Br6 . . . . 102.13(4) ?
O1 Ti1 Ti2 Br7 . . . . 126.5(3) ?
Br3 Ti1 Ti2 Br7 . . . . -175.58(6) ?
Br4 Ti1 Ti2 Br7 . . . . 70.60(5) ?
Br5 Ti1 Ti2 Br7 . . . . -53.37(6) ?
Br6 Ti1 Ti2 Br7 . . . . -102.13(4) ?
C8 C7 As1 C1 . . . . -111.8(6) ?
C12 C7 As1 C1 . . . . 67.2(7) ?
C8 C7 As1 C13 . . . . 11.2(7) ?
C12 C7 As1 C13 . . . . -169.8(6) ?
C8 C7 As1 Br1 . . . . 129.3(5) ?
C12 C7 As1 Br1 . . . . -51.7(6) ?
C6 C1 As1 C7 . . . . -14.9(7) ?
C2 C1 As1 C7 . . . . 166.1(6) ?
C6 C1 As1 C13 . . . . -138.5(6) ?
C2 C1 As1 C13 . . . . 42.5(7) ?
C6 C1 As1 Br1 . . . . 104.2(6) ?
C2 C1 As1 Br1 . . . . -74.8(6) ?
C14 C13 As1 C7 . . . . 76.0(6) ?
C18 C13 As1 C7 . . . . -100.0(6) ?
C14 C13 As1 C1 . . . . -158.9(5) ?
C18 C13 As1 C1 . . . . 25.0(6) ?
C14 C13 As1 Br1 . . . . -41.9(6) ?
C18 C13 As1 Br1 . . . . 142.0(5) ?
C32 C31 As2 C19 . . . . 173.2(5) ?
C36 C31 As2 C19 . . . . -12.6(6) ?
C32 C31 As2 C25 . . . . -64.4(6) ?
C36 C31 As2 C25 . . . . 109.8(5) ?
C32 C31 As2 Br2 . . . . 53.3(6) ?
C36 C31 As2 Br2 . . . . -132.5(5) ?
C24 C19 As2 C31 . . . . -64.0(6) ?
C20 C19 As2 C31 . . . . 114.4(5) ?
C24 C19 As2 C25 . . . . 173.7(5) ?
C20 C19 As2 C25 . . . . -7.9(6) ?
C24 C19 As2 Br2 . . . . 56.1(5) ?
C20 C19 As2 Br2 . . . . -125.5(5) ?
C26 C25 As2 C31 . . . . -7.8(6) ?
C30 C25 As2 C31 . . . . 175.0(5) ?
C26 C25 As2 C19 . . . . 114.9(5) ?
C30 C25 As2 C19 . . . . -62.4(6) ?
C26 C25 As2 Br2 . . . . -126.6(5) ?
C30 C25 As2 Br2 . . . . 56.2(5) ?
O1 Ti1 Br6 Ti2 . . . . 24.29(15) ?
Br3 Ti1 Br6 Ti2 . . . . 120.09(5) ?
Br5 Ti1 Br6 Ti2 . . . . -143.41(5) ?
Br7 Ti1 Br6 Ti2 . . . . -55.83(4) ?
O1 Ti2 Br6 Ti1 . . . . -24.22(15) ?
Br8 Ti2 Br6 Ti1 . . . . -123.62(5) ?
Br10 Ti2 Br6 Ti1 . . . . 141.68(5) ?
Br7 Ti2 Br6 Ti1 . . . . 54.50(4) ?
O1 Ti1 Br7 Ti2 . . . . -26.21(15) ?
Br4 Ti1 Br7 Ti2 . . . . -125.11(5) ?
Br5 Ti1 Br7 Ti2 . . . . 140.57(5) ?
Br6 Ti1 Br7 Ti2 . . . . 54.63(3) ?
O1 Ti2 Br7 Ti1 . . . . 26.26(15) ?
Br9 Ti2 Br7 Ti1 . . . . 122.10(5) ?
Br8 Ti2 Br7 Ti1 . . . . -44.6(3) ?
Br10 Ti2 Br7 Ti1 . . . . -142.84(5) ?
Br6 Ti2 Br7 Ti1 . . . . -54.60(3) ?
Br3 Ti1 O1 Ti2 . . . . -129.8(2) ?
Br4 Ti1 O1 Ti2 . . . . 133.4(2) ?
Br5 Ti1 O1 Ti2 . . . . 0.3(7) ?
Br6 Ti1 O1 Ti2 . . . . -38.9(2) ?
Br7 Ti1 O1 Ti2 . . . . 43.1(2) ?
Br9 Ti2 O1 Ti1 . . . . -133.2(2) ?
Br8 Ti2 O1 Ti1 . . . . 127.1(2) ?
Br10 Ti2 O1 Ti1 . . . . -8.0(7) ?
Br6 Ti2 O1 Ti1 . . . . 38.8(2) ?
Br7 Ti2 O1 Ti1 . . . . -42.4(2) ?
